data_4021624
loop_
_publ_author_name
'Vishwakarma Singh'
'Shantanu Pal'
'Shaikh M. Mobin'

_publ_section_title
;
 Cycloaddition between Electron-Deficient \p-Systems,
 Photochemical and Radical-Induced Reactions:
 A Novel, General, and Stereoselective Route to Polyfunctionalized
 Bridged Bicyclo[2.2.2]octanes, Bicyclo[3.3.0]octanes,
 Bicyclo[4.2.0]octanes, and Tricyclo[4.3.1.0^3,7^]decanes
;
_journal_name_full 'Journal of Organic Chemistry'
_journal_page_first 3014
_journal_page_last 3025
_journal_paper_doi 10.1021/jo052544v
_journal_volume 71
_journal_year 2006
_chemical_formula_sum 'C14 H19 Cl O4'
_chemical_formula_weight 286.74
_chemical_name_systematic
;
 ?
;
_space_group_IT_number 19
_symmetry_cell_setting orthorhombic
_symmetry_space_group_name_Hall 'P 2ac 2ab'
_symmetry_space_group_name_H-M 'P 21 21 21'
_atom_sites_solution_hydrogens geom
_atom_sites_solution_primary direct
_atom_sites_solution_secondary difmap
_audit_creation_method SHELXL-97
_cell_angle_alpha 90.00
_cell_angle_beta 90.00
_cell_angle_gamma 90.00
_cell_formula_units_Z 4
_cell_length_a 7.7730(8)
_cell_length_b 11.1720(10)
_cell_length_c 16.251(4)
_cell_measurement_reflns_used 25
_cell_measurement_temperature 293(2)
_cell_measurement_theta_max 13.1900
_cell_measurement_theta_min 6.1000
_cell_volume 1411.2(4)
_computing_cell_refinement 'Argus (Nonius, MACH3 software)'
_computing_data_collection 'Argus (Nonius, MACH3 software)'
_computing_data_reduction 'Maxus (Nonius software)'
_computing_molecular_graphics Ortep
_computing_publication_material Shelx97
_computing_structure_refinement 'SHELXL-97 (Sheldrick, 1997)'
_computing_structure_solution 'SHELXS-97 (Sheldrick, 1990)'
_diffrn_ambient_temperature 293(2)
_diffrn_measured_fraction_theta_full 0.999
_diffrn_measured_fraction_theta_max 0.999
_diffrn_measurement_device_type 'Nonius MACH3'
_diffrn_measurement_method \w/q-scan
_diffrn_radiation_monochromator graphite
_diffrn_radiation_source 'fine-focus sealed tube'
_diffrn_radiation_type MoK\a
_diffrn_radiation_wavelength 0.71073
_diffrn_reflns_av_R_equivalents 0.0000
_diffrn_reflns_av_sigmaI/netI 0.0253
_diffrn_reflns_limit_h_max 0
_diffrn_reflns_limit_h_min -9
_diffrn_reflns_limit_k_max 0
_diffrn_reflns_limit_k_min -13
_diffrn_reflns_limit_l_max 0
_diffrn_reflns_limit_l_min -19
_diffrn_reflns_number 1448
_diffrn_reflns_theta_full 24.98
_diffrn_reflns_theta_max 24.98
_diffrn_reflns_theta_min 2.21
_diffrn_standards_decay_% <3%
_diffrn_standards_interval_time 3600
_diffrn_standards_number 3
_exptl_absorpt_coefficient_mu 0.278
_exptl_absorpt_correction_T_max 0.9337
_exptl_absorpt_correction_T_min 0.8969
_exptl_absorpt_correction_type psi-scan
_exptl_crystal_colour Colourless
_exptl_crystal_density_diffrn 1.350
_exptl_crystal_density_method 'not measured'
_exptl_crystal_description Block
_exptl_crystal_F_000 608
_exptl_crystal_size_max 0.40
_exptl_crystal_size_mid 0.35
_exptl_crystal_size_min 0.25
_refine_diff_density_max 0.150
_refine_diff_density_min -0.234
_refine_diff_density_rms 0.039
_refine_ls_abs_structure_details 'Flack H D (1983), Acta Cryst. A39, 876-881'
_refine_ls_abs_structure_Flack 0.01(12)
_refine_ls_extinction_method none
_refine_ls_goodness_of_fit_ref 1.081
_refine_ls_hydrogen_treatment mixed
_refine_ls_matrix_type full
_refine_ls_number_parameters 248
_refine_ls_number_reflns 1448
_refine_ls_number_restraints 0
_refine_ls_restrained_S_all 1.081
_refine_ls_R_factor_all 0.0527
_refine_ls_R_factor_gt 0.0351
_refine_ls_shift/su_max 0.001
_refine_ls_shift/su_mean 0.000
_refine_ls_structure_factor_coef Fsqd
_refine_ls_weighting_details 'calc w=1/[\s^2^(Fo^2^)+(0.0546P)^2^+0.1783P] where P=(Fo^2^+2Fc^2^)/3'
_refine_ls_weighting_scheme calc
_refine_ls_wR_factor_gt 0.0848
_refine_ls_wR_factor_ref 0.0938
_reflns_number_gt 1206
_reflns_number_total 1448
_reflns_threshold_expression >2sigma(I)
_cod_data_source_file jo052544vsi20051212_030905.cif
_cod_depositor_comments
;
The following automatic conversions were performed:
'_symmetry_cell_setting' value 'Orthorhombic' changed to 'orthorhombic'
according to '/home/saulius/struct/CIF-dictionaries/cif_core.dic'
dictionary named 'cif_core.dic' version 2.4.1 from
2010-06-29.

'_exptl_absorpt_correction_type' value 'Psi-scan' changed to
'psi-scan' according to
'/home/saulius/struct/CIF-dictionaries/cif_core.dic' dictionary named
'cif_core.dic' version 2.4.1 from 2010-06-29.

Automatic conversion script
Id: cif_fix_enum 1527 2010-12-29 10:47:43Z saulius 
;
_cod_database_code 4021624

loop_
_symmetry_equiv_pos_as_xyz
'x, y, z'
'-x+1/2, -y, z+1/2'
'x+1/2, -y+1/2, -z'
'-x, y+1/2, -z+1/2'

loop_
_atom_site_label
_atom_site_type_symbol
_atom_site_fract_x
_atom_site_fract_y
_atom_site_fract_z
_atom_site_U_iso_or_equiv
_atom_site_adp_type
_atom_site_occupancy
_atom_site_symmetry_multiplicity
_atom_site_calc_flag
Cl1 Cl 0.14747(15) 0.74726(9) 0.73826(5) 0.0684(4) Uani 1 1 d
O1 O -0.1189(3) 1.1255(2) 0.37198(14) 0.0547(7) Uani 1 1 d
O2 O -0.2046(3) 0.9910(2) 0.46472(16) 0.0543(7) Uani 1 1 d
O3 O 0.0640(4) 0.7740(2) 0.46052(14) 0.0592(7) Uani 1 1 d
C1 C -0.2723(7) 1.1002(5) 0.3240(3) 0.0703(13) Uani 1 1 d
O4 O -0.1007(3) 0.8516(2) 0.61397(16) 0.0489(6) Uani 1 1 d
C2 C -0.0996(5) 1.0614(3) 0.4407(2) 0.0412(8) Uani 1 1 d
C3 C 0.1553(5) 1.2011(3) 0.4541(2) 0.0484(9) Uani 1 1 d
C4 C 0.0710(4) 1.0840(3) 0.48357(19) 0.0374(7) Uani 1 1 d
C5 C 0.1887(4) 0.9721(3) 0.46305(18) 0.0361(7) Uani 1 1 d
C6 C 0.2248(6) 0.9555(4) 0.3716(2) 0.0520(10) Uani 1 1 d
C7 C 0.1034(4) 0.8608(3) 0.49955(17) 0.0375(7) Uani 1 1 d
C8 C 0.0771(4) 0.8671(3) 0.59373(19) 0.0366(7) Uani 1 1 d
C9 C 0.1722(5) 0.7606(3) 0.62924(19) 0.0427(8) Uani 1 1 d
C10 C 0.1450(4) 0.9890(3) 0.62185(19) 0.0366(7) Uani 1 1 d
C11 C 0.0427(5) 1.0883(3) 0.57886(19) 0.0382(8) Uani 1 1 d
C12 C 0.3507(4) 0.9865(3) 0.51409(19) 0.0394(7) Uani 1 1 d
C13 C 0.3316(4) 0.9959(3) 0.59465(19) 0.0398(8) Uani 1 1 d
C14 C 0.4733(5) 1.0106(5) 0.6559(3) 0.0605(11) Uani 1 1 d
H12 H 0.460(4) 0.982(3) 0.4865(18) 0.027(7) Uiso 1 1 d
H10 H 0.125(4) 0.992(3) 0.680(2) 0.041(9) Uiso 1 1 d
H3A H 0.089(4) 1.275(3) 0.4698(19) 0.044(9) Uiso 1 1 d
H9 H 0.292(5) 0.763(3) 0.617(2) 0.047(9) Uiso 1 1 d
H3B H 0.255(4) 1.211(3) 0.4837(18) 0.031(8) Uiso 1 1 d
H11A H 0.075(4) 1.169(3) 0.6024(16) 0.030(8) Uiso 1 1 d
H14A H 0.461(6) 1.089(4) 0.689(3) 0.082(15) Uiso 1 1 d
H6B H 0.269(6) 0.885(4) 0.363(2) 0.071(14) Uiso 1 1 d
H1 H -0.276(7) 1.013(5) 0.298(3) 0.082(14) Uiso 1 1 d
H6A H 0.113(7) 0.931(4) 0.344(3) 0.075(13) Uiso 1 1 d
H9A H 0.129(4) 0.692(3) 0.6076(16) 0.019(7) Uiso 1 1 d
H1A H -0.369(6) 1.103(4) 0.355(3) 0.068(15) Uiso 1 1 d
H11 H -0.079(5) 1.074(3) 0.593(2) 0.048(10) Uiso 1 1 d
H3 H 0.176(5) 1.198(4) 0.397(2) 0.066(12) Uiso 1 1 d
H14B H 0.582(7) 1.013(4) 0.628(3) 0.081(15) Uiso 1 1 d
H6 H 0.297(6) 1.019(4) 0.348(2) 0.062(12) Uiso 1 1 d
H14 H 0.469(5) 0.944(4) 0.687(2) 0.058(12) Uiso 1 1 d
H104 H -0.152(5) 0.873(4) 0.574(2) 0.060(13) Uiso 1 1 d
H1B H -0.262(7) 1.157(5) 0.277(3) 0.088(15) Uiso 1 1 d

loop_
_atom_site_aniso_label
_atom_site_aniso_U_11
_atom_site_aniso_U_22
_atom_site_aniso_U_33
_atom_site_aniso_U_23
_atom_site_aniso_U_13
_atom_site_aniso_U_12
Cl1 0.0937(8) 0.0710(6) 0.0406(4) 0.0101(5) 0.0056(5) 0.0143(7)
O1 0.0496(15) 0.0636(16) 0.0510(13) 0.0070(12) -0.0141(13) 0.0079(14)
O2 0.0369(13) 0.0622(16) 0.0637(16) 0.0054(14) -0.0073(12) -0.0082(13)
O3 0.0825(19) 0.0451(13) 0.0500(12) -0.0140(12) -0.0086(14) -0.0066(14)
C1 0.055(3) 0.092(4) 0.065(3) -0.006(3) -0.024(2) 0.013(3)
O4 0.0327(13) 0.0576(15) 0.0563(14) 0.0064(13) 0.0041(13) -0.0042(12)
C2 0.0368(18) 0.0415(18) 0.0453(17) -0.0048(14) 0.0023(16) 0.0085(16)
C3 0.044(2) 0.047(2) 0.054(2) 0.0047(18) 0.000(2) -0.0044(18)
C4 0.0344(16) 0.0409(17) 0.0368(15) -0.0018(14) -0.0007(14) 0.0009(15)
C5 0.0338(16) 0.0448(17) 0.0296(14) -0.0018(14) 0.0043(13) 0.0066(14)
C6 0.059(3) 0.060(2) 0.0375(18) -0.0032(19) 0.0071(19) 0.018(2)
C7 0.0327(16) 0.0408(17) 0.0392(15) -0.0054(14) -0.0066(14) 0.0068(16)
C8 0.0316(15) 0.0400(17) 0.0382(15) -0.0008(14) 0.0042(14) 0.0011(16)
C9 0.046(2) 0.0448(19) 0.0373(15) -0.0001(15) 0.0018(16) -0.0010(18)
C10 0.0343(16) 0.0441(18) 0.0314(15) -0.0058(14) 0.0052(15) -0.0033(16)
C11 0.0382(19) 0.0377(18) 0.0388(16) -0.0084(15) 0.0035(15) 0.0015(15)
C12 0.0268(16) 0.0477(19) 0.0438(17) 0.0023(14) 0.0031(15) -0.0005(16)
C13 0.0310(16) 0.0465(19) 0.0419(17) -0.0007(14) 0.0001(14) -0.0031(16)
C14 0.045(2) 0.083(3) 0.054(2) 0.006(3) -0.012(2) -0.014(2)

loop_
_atom_type_symbol
_atom_type_description
_atom_type_scat_dispersion_real
_atom_type_scat_dispersion_imag
_atom_type_scat_source
C C 0.0033 0.0016 'International Tables Vol C Tables 4.2.6.8 and 6.1.1.4'
H H 0.0000 0.0000 'International Tables Vol C Tables 4.2.6.8 and 6.1.1.4'
O O 0.0106 0.0060 'International Tables Vol C Tables 4.2.6.8 and 6.1.1.4'
Cl Cl 0.1484 0.1585 'International Tables Vol C Tables 4.2.6.8 and 6.1.1.4'

loop_
_geom_angle_atom_site_label_1
_geom_angle_atom_site_label_2
_geom_angle_atom_site_label_3
_geom_angle
C2 O1 C1 115.9(4)
O1 C1 H1 114(3)
O1 C1 H1A 112(3)
H1 C1 H1A 104(4)
O1 C1 H1B 103(3)
H1 C1 H1B 107(4)
H1A C1 H1B 118(4)
C8 O4 H104 105(3)
O2 C2 O1 123.2(3)
O2 C2 C4 123.6(3)
O1 C2 C4 113.1(3)
C4 C3 H3A 113.6(18)
C4 C3 H3B 107(2)
H3A C3 H3B 102(3)
C4 C3 H3 110(3)
H3A C3 H3 111(3)
H3B C3 H3 112(3)
C2 C4 C3 111.7(3)
C2 C4 C11 109.7(3)
C3 C4 C11 110.0(3)
C2 C4 C5 106.0(2)
C3 C4 C5 111.0(3)
C11 C4 C5 108.3(3)
C12 C5 C6 113.2(3)
C12 C5 C7 103.5(2)
C6 C5 C7 111.1(3)
C12 C5 C4 106.3(3)
C6 C5 C4 114.1(3)
C7 C5 C4 108.1(2)
C5 C6 H6B 110(3)
C5 C6 H6A 108(2)
H6B C6 H6A 91(4)
C5 C6 H6 114(2)
H6B C6 H6 112(4)
H6A C6 H6 120(3)
O3 C7 C5 124.3(3)
O3 C7 C8 121.8(3)
C5 C7 C8 113.8(3)
O4 C8 C9 106.8(3)
O4 C8 C10 111.8(3)
C9 C8 C10 114.6(3)
O4 C8 C7 110.5(3)
C9 C8 C7 106.1(3)
C10 C8 C7 106.9(3)
C8 C9 Cl1 113.0(2)
C8 C9 H9 112(2)
Cl1 C9 H9 109(2)
C8 C9 H9A 109.5(17)
Cl1 C9 H9A 105.8(16)
H9 C9 H9A 107(3)
C13 C10 C8 106.7(3)
C13 C10 C11 109.0(3)
C8 C10 C11 109.2(3)
C13 C10 H10 116(2)
C8 C10 H10 106(2)
C11 C10 H10 110(2)
C10 C11 C4 110.9(3)
C10 C11 H11A 110.1(17)
C4 C11 H11A 111.5(16)
C10 C11 H11 106(2)
C4 C11 H11 112(2)
H11A C11 H11 107(3)
C13 C12 C5 117.2(3)
C13 C12 H12 124.3(17)
C5 C12 H12 118.3(17)
C12 C13 C14 125.9(3)
C12 C13 C10 113.0(3)
C14 C13 C10 121.0(3)
C13 C14 H14A 112(3)
C13 C14 H14B 110(3)
H14A C14 H14B 107(4)
C13 C14 H14 105(3)
H14A C14 H14 114(3)
H14B C14 H14 109(4)

loop_
_geom_bond_atom_site_label_1
_geom_bond_atom_site_label_2
_geom_bond_distance
Cl1 C9 1.788(3)
O1 C2 1.335(4)
O1 C1 1.452(5)
O2 C2 1.199(4)
O3 C7 1.198(4)
C1 H1 1.06(5)
C1 H1A 0.91(5)
C1 H1B 1.00(5)
O4 C8 1.431(4)
O4 H104 0.80(4)
C2 C4 1.519(5)
C3 C4 1.539(5)
C3 H3A 1.01(3)
C3 H3B 0.92(3)
C3 H3 0.95(4)
C4 C11 1.565(4)
C4 C5 1.585(4)
C5 C12 1.516(5)
C5 C6 1.524(4)
C5 C7 1.530(5)
C6 H6B 0.87(4)
C6 H6A 1.02(5)
C6 H6 0.99(5)
C7 C8 1.546(4)
C8 C9 1.514(5)
C8 C10 1.531(4)
C9 H9 0.95(4)
C9 H9A 0.91(3)
C10 C13 1.519(4)
C10 C11 1.533(5)
C10 H10 0.96(3)
C11 H11A 1.01(3)
C11 H11 0.98(4)
C12 C13 1.322(4)
C12 H12 0.96(3)
C13 C14 1.494(5)
C14 H14A 1.03(5)
C14 H14B 0.95(5)
C14 H14 0.90(4)

loop_
_geom_torsion_atom_site_label_1
_geom_torsion_atom_site_label_2
_geom_torsion_atom_site_label_3
_geom_torsion_atom_site_label_4
_geom_torsion
C1 O1 C2 O2 -3.6(5)
C1 O1 C2 C4 174.6(3)
O2 C2 C4 C3 -164.0(3)
O1 C2 C4 C3 17.8(4)
O2 C2 C4 C11 -41.8(4)
O1 C2 C4 C11 140.0(3)
O2 C2 C4 C5 74.9(4)
O1 C2 C4 C5 -103.3(3)
C2 C4 C5 C12 -173.1(3)
C3 C4 C5 C12 65.3(3)
C11 C4 C5 C12 -55.5(3)
C2 C4 C5 C6 61.5(4)
C3 C4 C5 C6 -60.1(4)
C11 C4 C5 C6 179.1(3)
C2 C4 C5 C7 -62.5(3)
C3 C4 C5 C7 175.9(3)
C11 C4 C5 C7 55.1(3)
C12 C5 C7 O3 -124.6(3)
C6 C5 C7 O3 -2.8(5)
C4 C5 C7 O3 122.9(3)
C12 C5 C7 C8 53.3(3)
C6 C5 C7 C8 175.1(3)
C4 C5 C7 C8 -59.1(3)
O3 C7 C8 O4 -59.2(4)
C5 C7 C8 O4 122.8(3)
O3 C7 C8 C9 56.2(4)
C5 C7 C8 C9 -121.8(3)
O3 C7 C8 C10 178.9(3)
C5 C7 C8 C10 0.9(4)
O4 C8 C9 Cl1 -59.0(3)
C10 C8 C9 Cl1 65.5(3)
C7 C8 C9 Cl1 -176.8(2)
O4 C8 C10 C13 -178.3(3)
C9 C8 C10 C13 60.0(3)
C7 C8 C10 C13 -57.2(3)
O4 C8 C10 C11 -60.6(3)
C9 C8 C10 C11 177.7(3)
C7 C8 C10 C11 60.5(3)
C13 C10 C11 C4 52.6(3)
C8 C10 C11 C4 -63.7(3)
C2 C4 C11 C10 118.6(3)
C3 C4 C11 C10 -118.1(3)
C5 C4 C11 C10 3.4(4)
C6 C5 C12 C13 -177.0(3)
C7 C5 C12 C13 -56.7(4)
C4 C5 C12 C13 57.0(4)
C5 C12 C13 C14 -180.0(4)
C5 C12 C13 C10 0.7(5)
C8 C10 C13 C12 60.0(4)
C11 C10 C13 C12 -57.9(4)
C8 C10 C13 C14 -119.4(4)
C11 C10 C13 C14 122.8(4)

loop_
_cod_related_entry_id
_cod_related_entry_database
_cod_related_entry_code
1 ChemSpider 21194392
